data_2240424
loop_
_publ_author_name
'Al-Omary, Fatmah A. M.'
'El-Emam, Ali A.'
'Ghabbour, Hazem A.'
'Chidan Kumar, C. S.'
'Quah, Ching Kheng'
'Fun, Hoong-Kun'

_publ_section_title
;
 Crystal structure of
 3-[(4-benzylpiperazin-1-yl)methyl]-5-(thiophen-2-yl)-2,3-dihydro-1,3,4-oxadiazole-2-thione
;
_journal_coeditor_code SJ5443
_journal_issue 3
_journal_name_full 'Acta Crystallographica Section E'
_journal_page_first o175
_journal_page_last o176
_journal_paper_doi 10.1107/S2056989015002273
_journal_volume 71
_journal_year 2015
_chemical_formula_iupac 'C18 H20 N4 O S2'
_chemical_formula_moiety 'C18 H20 N4 O S2'
_chemical_formula_sum 'C18 H20 N4 O S2'
_chemical_formula_weight 372.50
_chemical_name_systematic 3-[(4-Benzylpiperazin-1-yl)methyl]-5-(thiophen-2-yl)-2,3-dihydro-1,3,4-oxadiazole-2-thione
_space_group_crystal_system monoclinic
_space_group_IT_number 14
_space_group_name_Hall '-P 2ybc'
_space_group_name_H-M_alt 'P 1 21/c 1'
_symmetry_space_group_name_Hall '-P 2ybc'
_symmetry_space_group_name_H-M 'P 1 21/c 1'
_atom_sites_solution_hydrogens geom
_audit_creation_method SHELXL-2013
_cell_angle_alpha 90
_cell_angle_beta 130.283(2)
_cell_angle_gamma 90
_cell_formula_units_Z 8
_cell_length_a 10.6909(5)
_cell_length_b 29.3658(13)
_cell_length_c 15.6179(6)
_cell_measurement_reflns_used 9237
_cell_measurement_temperature 273(2)
_cell_measurement_theta_max 30.51
_cell_measurement_theta_min 2.36
_cell_volume 3740.4(3)
_computing_cell_refinement
;
SAINT (Bruker, 2009)
;
_computing_data_collection
;
APEX2 (Bruker, 2009)
;
_computing_data_reduction
;
SAINT (Bruker, 2009)
;
_computing_molecular_graphics
;
SHELXTL (Sheldrick, 2008)
;
_computing_publication_material
;
SHELXTL (Sheldrick, 2008) and PLATON (Spek, 2009)
;
_computing_structure_refinement
;
SHELXL2013 (Sheldrick, 2015)
;
_computing_structure_solution
;
SHELXS97 (Sheldrick 2008)
;
_diffrn_ambient_temperature 273(2)
_diffrn_measured_fraction_theta_full 0.992
_diffrn_measured_fraction_theta_max 0.992
_diffrn_measurement_device_type 'Bruker APEXII CCD'
_diffrn_measurement_method '\f and \w scans'
_diffrn_radiation_type MoK\a
_diffrn_radiation_wavelength 0.71073
_diffrn_reflns_av_R_equivalents 0.0335
_diffrn_reflns_limit_h_max 15
_diffrn_reflns_limit_h_min -15
_diffrn_reflns_limit_k_max 41
_diffrn_reflns_limit_k_min -42
_diffrn_reflns_limit_l_max 22
_diffrn_reflns_limit_l_min -22
_diffrn_reflns_number 88935
_diffrn_reflns_theta_full 25.242
_diffrn_reflns_theta_max 30.589
_diffrn_reflns_theta_min 2.201
_exptl_absorpt_coefficient_mu 0.298
_exptl_absorpt_correction_type none
_exptl_crystal_colour colourless
_exptl_crystal_density_diffrn 1.323
_exptl_crystal_description plate
_exptl_crystal_F_000 1568
_exptl_crystal_size_max 0.412
_exptl_crystal_size_mid 0.361
_exptl_crystal_size_min 0.140
_refine_diff_density_max 0.380
_refine_diff_density_min -0.418
_refine_ls_extinction_method none
_refine_ls_goodness_of_fit_ref 1.188
_refine_ls_hydrogen_treatment constr
_refine_ls_matrix_type full
_refine_ls_number_parameters 485
_refine_ls_number_reflns 11407
_refine_ls_number_restraints 18
_refine_ls_restrained_S_all 1.188
_refine_ls_R_factor_all 0.0670
_refine_ls_R_factor_gt 0.0593
_refine_ls_shift/su_max 0.001
_refine_ls_shift/su_mean 0.001
_refine_ls_structure_factor_coef Fsqd
_refine_ls_weighting_details
;
w=1/[\s^2^(Fo^2^)+(0.0207P)^2^+3.9136P]
where P=(Fo^2^+2Fc^2^)/3
;
_refine_ls_weighting_scheme calc
_refine_ls_wR_factor_gt 0.1190
_refine_ls_wR_factor_ref 0.1221
_reflns_number_gt 10339
_reflns_number_total 11407
_reflns_threshold_expression I>2\s(I)
_cod_data_source_file sj5443sup1.cif
_cod_data_source_block I
_cod_database_code 2240424
_cod_database_fobs_code 2240424
_shelx_space_group_comment
;
The symmetry employed for this shelxl refinement is uniquely defined
by the following loop, which should always be used as a source of
symmetry information in preference to the above space-group names.
They are only intended as comments.
;
_shelx_estimated_absorpt_t_min 0.887
_shelx_estimated_absorpt_t_max 0.959
_shelxl_version_number 20.13

loop_
_space_group_symop_operation_xyz
'x, y, z'
'-x, y+1/2, -z+1/2'
'-x, -y, -z'
'x, -y-1/2, z-1/2'

loop_
_atom_site_type_symbol
_atom_site_label
_atom_site_fract_x
_atom_site_fract_y
_atom_site_fract_z
_atom_site_U_iso_or_equiv
_atom_site_adp_type
_atom_site_calc_flag
_atom_site_occupancy
_atom_site_disorder_assembly
_atom_site_disorder_group
S S1B 0.86597(6) 0.54555(2) 0.95382(4) 0.03328(11) Uani d 1 . .
O O1B 0.56261(15) 0.54910(4) 0.88376(10) 0.0241(2) Uani d 1 . .
N N1B 0.40511(17) 0.56647(5) 0.70234(13) 0.0242(3) Uani d 1 . .
N N2B 0.56914(17) 0.56405(5) 0.75134(13) 0.0240(3) Uani d 1 . .
N N3B 0.64150(18) 0.61694(6) 0.66687(13) 0.0260(3) Uani d 1 . .
N N4B 0.64546(19) 0.71415(6) 0.67316(13) 0.0310(3) Uani d 1 . .
C C1B 0.6665(2) 0.55360(6) 0.86079(15) 0.0241(3) Uani d 1 . .
C C2B 0.4084(2) 0.55740(6) 0.78476(14) 0.0219(3) Uani d 1 . .
C C3B 0.2721(2) 0.55573(6) 0.78285(15) 0.0225(3) Uani d 1 . .
C C4B 0.2698(4) 0.54323(10) 0.8668(3) 0.0270(6) Uani d 0.8 A 1
H H4BA 0.3622 0.5338 0.9377 0.032 Uiso calc 0.8 A 1
C C5B 0.1129(8) 0.5463(4) 0.8336(6) 0.0365(16) Uani d 0.8 A 1
H H5BA 0.0886 0.5386 0.8793 0.044 Uiso calc 0.8 A 1
C C6B 0.0010(6) 0.5619(3) 0.7273(5) 0.0358(13) Uani d 0.8 A 1
H H6BA -0.1088 0.5666 0.6922 0.043 Uiso calc 0.8 A 1
S S2B 0.08174(8) 0.57204(3) 0.66379(7) 0.03174(14) Uani d 0.8 A 1
C C4Y 0.122(2) 0.5646(6) 0.7033(14) 0.055(5) Uiso d 0.2 A 2
H H4YA 0.0848 0.5722 0.6324 0.066 Uiso calc 0.2 A 2
C C5Y 0.015(3) 0.5625(12) 0.725(2) 0.039(6) Uiso d 0.2 A 2
H H5YA -0.0966 0.5694 0.6747 0.046 Uiso calc 0.2 A 2
C C6Y 0.103(2) 0.5484(12) 0.835(2) 0.023(4) Uiso d 0.2 A 2
H H6YA 0.0573 0.5449 0.8691 0.028 Uiso calc 0.2 A 2
S S2Y 0.3049(4) 0.53795(12) 0.9013(3) 0.0243(7) Uiso d 0.2 A 2
C C7B 0.6198(2) 0.57087(7) 0.68367(16) 0.0270(4) Uani d 1 . .
H H7BA 0.7222 0.5548 0.7199 0.032 Uiso calc 1 . .
H H7BB 0.5381 0.5570 0.6107 0.032 Uiso calc 1 . .
C C8B 0.7695(2) 0.64187(6) 0.77012(14) 0.0256(3) Uani d 1 . .
H H8BA 0.8706 0.6245 0.8143 0.031 Uiso calc 1 . .
H H8BB 0.7364 0.6461 0.8146 0.031 Uiso calc 1 . .
C C9B 0.7969(2) 0.68769(7) 0.74051(16) 0.0302(4) Uani d 1 . .
H H9BA 0.8811 0.7042 0.8087 0.036 Uiso calc 1 . .
H H9BB 0.8345 0.6833 0.6988 0.036 Uiso calc 1 . .
C C10B 0.5211(3) 0.68905(8) 0.56929(17) 0.0386(5) Uani d 1 . .
H H10C 0.5586 0.6848 0.5275 0.046 Uiso calc 1 . .
H H10D 0.4201 0.7065 0.5230 0.046 Uiso calc 1 . .
C C11B 0.4893(2) 0.64320(7) 0.59601(16) 0.0317(4) Uani d 1 . .
H H11C 0.4467 0.6474 0.6346 0.038 Uiso calc 1 . .
H H11D 0.4079 0.6267 0.5269 0.038 Uiso calc 1 . .
C C12B 0.6695(3) 0.75944(8) 0.64694(19) 0.0439(6) Uani d 1 . .
H H12C 0.5643 0.7747 0.5963 0.053 Uiso calc 1 . .
H H12D 0.7130 0.7563 0.6087 0.053 Uiso calc 1 . .
C C13B 0.7846(2) 0.78830(7) 0.75006(19) 0.0365(5) Uani d 1 . .
C C14B 0.9356(3) 0.80127(8) 0.7843(2) 0.0442(5) Uani d 1 . .
H H14B 0.9656 0.7920 0.7428 0.053 Uiso calc 1 . .
C C15B 1.0420(3) 0.82762(8) 0.8787(2) 0.0504(7) Uani d 1 . .
H H15B 1.1426 0.8361 0.9002 0.061 Uiso calc 1 . .
C C16B 1.0000(3) 0.84134(8) 0.9410(2) 0.0536(7) Uani d 1 . .
H H16B 1.0720 0.8591 1.0048 0.064 Uiso calc 1 . .
C C17B 0.8495(3) 0.82871(8) 0.9084(3) 0.0533(6) Uani d 1 . .
H H17B 0.8205 0.8379 0.9505 0.064 Uiso calc 1 . .
C C18B 0.7424(3) 0.80236(8) 0.8128(2) 0.0458(6) Uani d 1 . .
H H18B 0.6413 0.7941 0.7909 0.055 Uiso calc 1 . .
S S1A 0.40017(6) 0.46380(2) 0.54540(4) 0.02973(11) Uani d 1 . .
O O1A 0.22909(14) 0.45426(4) 0.61460(10) 0.0228(2) Uani d 1 . .
N N1A 0.41622(17) 0.43676(5) 0.79594(12) 0.0224(3) Uani d 1 . .
N N2A 0.48826(17) 0.44323(5) 0.74796(12) 0.0212(3) Uani d 1 . .
N N3A 0.71546(17) 0.38885(5) 0.83070(12) 0.0216(3) Uani d 1 . .
N N4A 0.7102(2) 0.29173(5) 0.83187(13) 0.0288(3) Uani d 1 . .
C C1A 0.3773(2) 0.45354(6) 0.63837(14) 0.0218(3) Uani d 1 . .
C C2A 0.2620(2) 0.44351(6) 0.71288(14) 0.0207(3) Uani d 1 . .
C C3A 0.1288(2) 0.44023(6) 0.71368(14) 0.0218(3) Uani d 1 . .
C C4A -0.0338(3) 0.45153(8) 0.6297(2) 0.0265(5) Uani d 0.9 B 1
H H4AA -0.0761 0.4630 0.5601 0.032 Uiso calc 0.9 B 1
C C5A -0.1282(5) 0.4435(2) 0.6622(4) 0.0308(11) Uani d 0.9 B 1
H H5AA -0.2400 0.4494 0.6163 0.037 Uiso calc 0.9 B 1
C C6A -0.0374(5) 0.4264(2) 0.7679(4) 0.0303(9) Uani d 0.9 B 1
H H6AA -0.0808 0.4187 0.8018 0.036 Uiso calc 0.9 B 1
S S2A 0.16500(7) 0.42031(2) 0.83162(5) 0.02979(12) Uani d 0.9 B 1
C C4X 0.125(2) 0.4241(7) 0.7841(18) 0.030(4) Uiso d 0.1 B 2
H H4XA 0.2194 0.4120 0.8506 0.036 Uiso calc 0.1 B 2
C C5X -0.025(4) 0.424(2) 0.762(3) 0.022(6) Uiso d 0.1 B 2
H H5XA -0.0411 0.4155 0.8118 0.027 Uiso calc 0.1 B 2
C C6X -0.145(4) 0.4397(16) 0.654(3) 0.010(5) Uiso d 0.1 B 2
H H6XA -0.2563 0.4407 0.6182 0.012 Uiso calc 0.1 B 2
S S2X -0.0673(7) 0.45671(18) 0.5915(4) 0.0191(11) Uiso d 0.1 B 2
C C7A 0.6656(2) 0.43542(6) 0.81358(15) 0.0229(3) Uani d 1 . .
H H7AA 0.6985 0.4506 0.7757 0.028 Uiso calc 1 . .
H H7AB 0.7244 0.4497 0.8864 0.028 Uiso calc 1 . .
C C8A 0.7067(3) 0.36412(7) 0.90800(16) 0.0296(4) Uani d 1 . .
H H8AA 0.5930 0.3599 0.8741 0.035 Uiso calc 1 . .
H H8AB 0.7609 0.3815 0.9766 0.035 Uiso calc 1 . .
C C9A 0.7893(3) 0.31819(7) 0.93468(16) 0.0351(4) Uani d 1 . .
H H9AA 0.9042 0.3225 0.9717 0.042 Uiso calc 1 . .
H H9AB 0.7828 0.3016 0.9854 0.042 Uiso calc 1 . .
C C10A 0.7223(2) 0.31688(6) 0.75678(15) 0.0267(4) Uani d 1 . .
H H10A 0.6714 0.2994 0.6887 0.032 Uiso calc 1 . .
H H10B 0.8368 0.3213 0.7929 0.032 Uiso calc 1 . .
C C11A 0.6385(2) 0.36268(6) 0.72752(14) 0.0218(3) Uani d 1 . .
H H11A 0.6480 0.3792 0.6782 0.026 Uiso calc 1 . .
H H11B 0.5230 0.3584 0.6887 0.026 Uiso calc 1 . .
C C12A 0.7871(3) 0.24680(7) 0.85974(18) 0.0402(5) Uani d 1 . .
H H12A 0.7855 0.2325 0.9150 0.048 Uiso calc 1 . .
H H12B 0.9008 0.2506 0.8933 0.048 Uiso calc 1 . .
C C13A 0.7034(3) 0.21574(6) 0.75928(17) 0.0330(4) Uani d 1 . .
C C14A 0.5388(3) 0.20464(8) 0.6944(2) 0.0407(5) Uani d 1 . .
H H14A 0.4774 0.2169 0.7117 0.049 Uiso calc 1 . .
C C15A 0.4650(3) 0.17530(8) 0.6036(2) 0.0450(5) Uani d 1 . .
H H15A 0.3545 0.1681 0.5605 0.054 Uiso calc 1 . .
C C16A 0.5548(3) 0.15663(7) 0.5769(2) 0.0433(5) Uani d 1 . .
H H16A 0.5049 0.1372 0.5157 0.052 Uiso calc 1 . .
C C17A 0.7186(3) 0.16709(7) 0.6416(2) 0.0433(5) Uani d 1 . .
H H17A 0.7800 0.1543 0.6248 0.052 Uiso calc 1 . .
C C18A 0.7922(3) 0.19659(7) 0.7316(2) 0.0382(5) Uani d 1 . .
H H18A 0.9027 0.2037 0.7742 0.046 Uiso calc 1 . .

loop_
_atom_site_aniso_label
_atom_site_aniso_U_11
_atom_site_aniso_U_22
_atom_site_aniso_U_33
_atom_site_aniso_U_12
_atom_site_aniso_U_13
_atom_site_aniso_U_23
S1B 0.0208(2) 0.0416(3) 0.0332(2) 0.00472(18) 0.01552(19) 0.0035(2)
O1B 0.0221(6) 0.0267(6) 0.0252(6) -0.0003(5) 0.0160(5) -0.0005(5)
N1B 0.0194(6) 0.0317(8) 0.0249(7) -0.0051(6) 0.0159(6) -0.0065(6)
N2B 0.0185(6) 0.0310(8) 0.0250(7) -0.0034(5) 0.0152(6) -0.0047(6)
N3B 0.0204(7) 0.0353(8) 0.0221(7) -0.0060(6) 0.0137(6) -0.0054(6)
N4B 0.0224(7) 0.0316(8) 0.0254(8) -0.0034(6) 0.0094(6) 0.0073(6)
C1B 0.0237(8) 0.0220(8) 0.0295(8) -0.0013(6) 0.0186(7) -0.0034(6)
C2B 0.0206(7) 0.0219(8) 0.0246(8) -0.0025(6) 0.0153(7) -0.0045(6)
C3B 0.0225(7) 0.0228(8) 0.0261(8) -0.0037(6) 0.0174(7) -0.0054(6)
C4B 0.0241(13) 0.0294(13) 0.0281(15) -0.0001(10) 0.0171(13) -0.0019(12)
C5B 0.041(2) 0.042(3) 0.046(2) -0.0133(15) 0.0372(19) -0.0147(13)
C6B 0.0233(15) 0.056(2) 0.0382(18) -0.0136(13) 0.0243(15) -0.0155(13)
S2B 0.0208(3) 0.0468(4) 0.0288(3) -0.0045(3) 0.0166(3) -0.0058(3)
C7B 0.0259(8) 0.0342(9) 0.0297(9) -0.0057(7) 0.0219(7) -0.0085(7)
C8B 0.0182(7) 0.0303(9) 0.0216(8) -0.0015(6) 0.0099(7) -0.0016(7)
C9B 0.0192(8) 0.0359(10) 0.0273(9) -0.0051(7) 0.0113(7) 0.0011(7)
C10B 0.0272(9) 0.0465(12) 0.0224(9) -0.0055(8) 0.0072(8) 0.0069(8)
C11B 0.0198(8) 0.0413(11) 0.0220(8) -0.0054(7) 0.0081(7) -0.0003(7)
C12B 0.0359(11) 0.0420(12) 0.0372(11) -0.0041(9) 0.0163(10) 0.0159(9)
C13B 0.0266(9) 0.0269(9) 0.0408(11) 0.0001(7) 0.0150(9) 0.0139(8)
C14B 0.0326(10) 0.0374(11) 0.0535(14) -0.0034(9) 0.0238(10) 0.0112(10)
C15B 0.0289(10) 0.0337(11) 0.0622(16) -0.0023(9) 0.0175(11) 0.0104(11)
C16B 0.0430(13) 0.0246(10) 0.0505(14) 0.0019(9) 0.0110(11) 0.0058(10)
C17B 0.0570(15) 0.0327(12) 0.0638(17) 0.0086(11) 0.0363(14) 0.0064(11)
C18B 0.0333(11) 0.0344(11) 0.0604(15) 0.0036(9) 0.0261(11) 0.0099(10)
S1A 0.0307(2) 0.0384(3) 0.0258(2) 0.00467(19) 0.02082(19) 0.00510(18)
O1A 0.0198(5) 0.0271(6) 0.0211(6) 0.0010(5) 0.0130(5) 0.0004(5)
N1A 0.0204(6) 0.0269(7) 0.0221(7) -0.0001(5) 0.0147(6) -0.0013(5)
N2A 0.0195(6) 0.0243(7) 0.0216(6) 0.0011(5) 0.0141(6) -0.0001(5)
N3A 0.0192(6) 0.0242(7) 0.0200(6) 0.0013(5) 0.0120(6) -0.0014(5)
N4A 0.0396(9) 0.0247(7) 0.0245(7) 0.0114(6) 0.0218(7) 0.0063(6)
C1A 0.0209(7) 0.0202(7) 0.0245(8) 0.0012(6) 0.0148(7) -0.0002(6)
C2A 0.0217(7) 0.0200(7) 0.0217(7) -0.0002(6) 0.0146(6) -0.0020(6)
C3A 0.0194(7) 0.0225(8) 0.0230(8) -0.0011(6) 0.0135(6) -0.0024(6)
C4A 0.0231(10) 0.0308(11) 0.0251(12) -0.0005(8) 0.0154(10) -0.0001(10)
C5A 0.0218(14) 0.033(2) 0.0358(17) -0.0034(13) 0.0179(13) -0.0032(13)
C6A 0.0215(12) 0.0390(17) 0.0345(14) -0.0028(10) 0.0200(11) -0.0025(11)
S2A 0.0218(2) 0.0423(3) 0.0259(3) -0.0006(2) 0.0158(2) 0.0029(2)
C7A 0.0170(7) 0.0260(8) 0.0239(8) -0.0023(6) 0.0123(6) -0.0037(6)
C8A 0.0387(10) 0.0305(9) 0.0233(8) 0.0077(8) 0.0218(8) 0.0032(7)
C9A 0.0461(12) 0.0333(10) 0.0218(8) 0.0142(9) 0.0201(9) 0.0061(7)
C10A 0.0304(9) 0.0285(9) 0.0244(8) 0.0067(7) 0.0191(7) 0.0019(7)
C11A 0.0228(7) 0.0235(8) 0.0185(7) 0.0012(6) 0.0130(6) 0.0006(6)
C12A 0.0545(13) 0.0310(10) 0.0327(10) 0.0205(9) 0.0272(10) 0.0101(8)
C13A 0.0525(12) 0.0221(8) 0.0351(10) 0.0144(8) 0.0331(10) 0.0109(7)
C14A 0.0559(14) 0.0341(11) 0.0505(13) 0.0101(10) 0.0427(12) 0.0072(9)
C15A 0.0579(15) 0.0338(11) 0.0504(14) 0.0004(10) 0.0382(13) 0.0051(10)
C16A 0.0722(17) 0.0240(9) 0.0413(12) 0.0055(10) 0.0402(12) 0.0065(8)
C17A 0.0719(16) 0.0300(10) 0.0500(13) 0.0129(10) 0.0493(13) 0.0064(9)
C18A 0.0518(13) 0.0305(10) 0.0456(12) 0.0117(9) 0.0374(11) 0.0063(9)

loop_
_atom_type_symbol
_atom_type_description
_atom_type_scat_dispersion_real
_atom_type_scat_dispersion_imag
_atom_type_scat_source
C C 0.0033 0.0016 'International Tables Vol C Tables 4.2.6.8 and 6.1.1.4'
H H 0.0000 0.0000 'International Tables Vol C Tables 4.2.6.8 and 6.1.1.4'
N N 0.0061 0.0033 'International Tables Vol C Tables 4.2.6.8 and 6.1.1.4'
O O 0.0106 0.0060 'International Tables Vol C Tables 4.2.6.8 and 6.1.1.4'
S S 0.1246 0.1234 'International Tables Vol C Tables 4.2.6.8 and 6.1.1.4'

loop_
_geom_angle_atom_site_label_1
_geom_angle_atom_site_label_2
_geom_angle_atom_site_label_3
_geom_angle
C2B O1B C1B 105.92(13)
C2B N1B N2B 103.24(14)
C1B N2B N1B 112.16(14)
C1B N2B C7B 126.86(15)
N1B N2B C7B 120.94(14)
C7B N3B C11B 113.95(15)
C7B N3B C8B 114.72(15)
C11B N3B C8B 111.03(15)
C9B N4B C12B 111.82(16)
C9B N4B C10B 108.63(17)
C12B N4B C10B 110.18(16)
N2B C1B O1B 105.16(14)
N2B C1B S1B 130.80(14)
O1B C1B S1B 124.01(14)
N1B C2B O1B 113.52(14)
N1B C2B C3B 127.69(16)
O1B C2B C3B 118.79(15)
C4Y C3B C2B 129.5(7)
C4B C3B C2B 129.1(2)
C4B C3B S2B 111.59(17)
C2B C3B S2B 119.30(13)
C4Y C3B S2Y 111.4(7)
C2B C3B S2Y 119.13(17)
C3B C4B C5B 112.6(4)
C3B C4B H4BA 123.7
C5B C4B H4BA 123.7
C6B C5B C4B 111.8(5)
C6B C5B H5BA 124.1
C4B C5B H5BA 124.1
C5B C6B S2B 113.2(4)
C5B C6B H6BA 123.4
S2B C6B H6BA 123.4
C6B S2B C3B 90.74(19)
C3B C4Y C5Y 118.1(15)
C3B C4Y H4YA 120.9
C5Y C4Y H4YA 120.9
C6Y C5Y C4Y 108.0(19)
C6Y C5Y H5YA 126.0
C4Y C5Y H5YA 126.0
C5Y C6Y S2Y 112.5(17)
C5Y C6Y H6YA 123.7
S2Y C6Y H6YA 123.7
C6Y S2Y C3B 89.7(8)
N3B C7B N2B 115.96(15)
N3B C7B H7BA 108.3
N2B C7B H7BA 108.3
N3B C7B H7BB 108.3
N2B C7B H7BB 108.3
H7BA C7B H7BB 107.4
N3B C8B C9B 109.59(15)
N3B C8B H8BA 109.8
C9B C8B H8BA 109.8
N3B C8B H8BB 109.8
C9B C8B H8BB 109.8
H8BA C8B H8BB 108.2
N4B C9B C8B 110.47(15)
N4B C9B H9BA 109.6
C8B C9B H9BA 109.6
N4B C9B H9BB 109.6
C8B C9B H9BB 109.6
H9BA C9B H9BB 108.1
N4B C10B C11B 110.30(16)
N4B C10B H10C 109.6
C11B C10B H10C 109.6
N4B C10B H10D 109.6
C11B C10B H10D 109.6
H10C C10B H10D 108.1
N3B C11B C10B 109.84(16)
N3B C11B H11C 109.7
C10B C11B H11C 109.7
N3B C11B H11D 109.7
C10B C11B H11D 109.7
H11C C11B H11D 108.2
N4B C12B C13B 112.51(17)
N4B C12B H12C 109.1
C13B C12B H12C 109.1
N4B C12B H12D 109.1
C13B C12B H12D 109.1
H12C C12B H12D 107.8
C18B C13B C14B 118.5(2)
C18B C13B C12B 120.8(2)
C14B C13B C12B 120.7(2)
C15B C14B C13B 121.2(3)
C15B C14B H14B 119.4
C13B C14B H14B 119.4
C16B C15B C14B 120.1(2)
C16B C15B H15B 119.9
C14B C15B H15B 119.9
C15B C16B C17B 119.7(3)
C15B C16B H16B 120.1
C17B C16B H16B 120.1
C18B C17B C16B 119.8(3)
C18B C17B H17B 120.1
C16B C17B H17B 120.1
C13B C18B C17B 120.6(2)
C13B C18B H18B 119.7
C17B C18B H18B 119.7
C2A O1A C1A 106.11(13)
C2A N1A N2A 103.26(13)
C1A N2A N1A 112.15(13)
C1A N2A C7A 126.78(14)
N1A N2A C7A 120.91(14)
C7A N3A C8A 114.47(14)
C7A N3A C11A 114.82(14)
C8A N3A C11A 110.91(14)
C10A N4A C9A 108.92(16)
C10A N4A C12A 111.72(16)
C9A N4A C12A 109.72(15)
N2A C1A O1A 105.17(14)
N2A C1A S1A 130.72(13)
O1A C1A S1A 124.11(13)
N1A C2A O1A 113.30(14)
N1A C2A C3A 127.53(16)
O1A C2A C3A 119.16(15)
C4X C3A C2A 130.0(9)
C4A C3A C2A 128.50(18)
C4A C3A S2A 111.88(15)
C2A C3A S2A 119.61(13)
C4X C3A S2X 112.0(10)
C2A C3A S2X 117.7(2)
C3A C4A C5A 111.8(3)
C3A C4A H4AA 124.1
C5A C4A H4AA 124.1
C6A C5A C4A 112.5(4)
C6A C5A H5AA 123.7
C4A C5A H5AA 123.7
C5A C6A S2A 112.7(3)
C5A C6A H6AA 123.6
S2A C6A H6AA 123.6
C6A S2A C3A 90.99(14)
C3A C4X C5X 118.3(18)
C3A C4X H4XA 120.8
C5X C4X H4XA 120.8
C6X C5X C4X 108(2)
C6X C5X H5XA 126.1
C4X C5X H5XA 126.1
C5X C6X S2X 112.6(19)
C5X C6X H6XA 123.7
S2X C6X H6XA 123.7
C6X S2X C3A 88.9(10)
N3A C7A N2A 115.75(14)
N3A C7A H7AA 108.3
N2A C7A H7AA 108.3
N3A C7A H7AB 108.3
N2A C7A H7AB 108.3
H7AA C7A H7AB 107.4
N3A C8A C9A 109.39(15)
N3A C8A H8AA 109.8
C9A C8A H8AA 109.8
N3A C8A H8AB 109.8
C9A C8A H8AB 109.8
H8AA C8A H8AB 108.2
N4A C9A C8A 110.51(15)
N4A C9A H9AA 109.5
C8A C9A H9AA 109.5
N4A C9A H9AB 109.5
C8A C9A H9AB 109.5
H9AA C9A H9AB 108.1
N4A C10A C11A 110.44(14)
N4A C10A H10A 109.6
C11A C10A H10A 109.6
N4A C10A H10B 109.6
C11A C10A H10B 109.6
H10A C10A H10B 108.1
N3A C11A C10A 109.39(14)
N3A C11A H11A 109.8
C10A C11A H11A 109.8
N3A C11A H11B 109.8
C10A C11A H11B 109.8
H11A C11A H11B 108.2
N4A C12A C13A 113.20(17)
N4A C12A H12A 108.9
C13A C12A H12A 108.9
N4A C12A H12B 108.9
C13A C12A H12B 108.9
H12A C12A H12B 107.8
C14A C13A C18A 118.5(2)
C14A C13A C12A 121.40(19)
C18A C13A C12A 120.1(2)
C13A C14A C15A 120.5(2)
C13A C14A H14A 119.8
C15A C14A H14A 119.8
C16A C15A C14A 120.4(3)
C16A C15A H15A 119.8
C14A C15A H15A 119.8
C17A C16A C15A 119.4(2)
C17A C16A H16A 120.3
C15A C16A H16A 120.3
C16A C17A C18A 120.3(2)
C16A C17A H17A 119.8
C18A C17A H17A 119.8
C17A C18A C13A 120.9(2)
C17A C18A H18A 119.5
C13A C18A H18A 119.5

loop_
_geom_bond_atom_site_label_1
_geom_bond_atom_site_label_2
_geom_bond_distance
S1B C1B 1.6452(18)
O1B C2B 1.368(2)
O1B C1B 1.377(2)
N1B C2B 1.293(2)
N1B N2B 1.3894(19)
N2B C1B 1.341(2)
N2B C7B 1.481(2)
N3B C7B 1.425(2)
N3B C11B 1.463(2)
N3B C8B 1.468(2)
N4B C9B 1.459(2)
N4B C12B 1.463(3)
N4B C10B 1.467(3)
C2B C3B 1.439(2)
C3B C4Y 1.267(17)
C3B C4B 1.377(4)
C3B S2B 1.7132(19)
C3B S2Y 1.726(4)
C4B C5B 1.403(6)
C4B H4BA 0.9300
C5B C6B 1.353(5)
C5B H5BA 0.9300
C6B S2B 1.710(5)
C6B H6BA 0.9300
C4Y C5Y 1.395(18)
C4Y H4YA 0.9300
C5Y C6Y 1.384(15)
C5Y H5YA 0.9300
C6Y S2Y 1.716(18)
C6Y H6YA 0.9300
C7B H7BA 0.9700
C7B H7BB 0.9700
C8B C9B 1.512(3)
C8B H8BA 0.9700
C8B H8BB 0.9700
C9B H9BA 0.9700
C9B H9BB 0.9700
C10B C11B 1.512(3)
C10B H10C 0.9700
C10B H10D 0.9700
C11B H11C 0.9700
C11B H11D 0.9700
C12B C13B 1.504(3)
C12B H12C 0.9700
C12B H12D 0.9700
C13B C18B 1.381(4)
C13B C14B 1.386(3)
C14B C15B 1.378(4)
C14B H14B 0.9300
C15B C16B 1.369(4)
C15B H15B 0.9300
C16B C17B 1.389(4)
C16B H16B 0.9300
C17B C18B 1.388(4)
C17B H17B 0.9300
C18B H18B 0.9300
S1A C1A 1.6484(18)
O1A C2A 1.372(2)
O1A C1A 1.374(2)
N1A C2A 1.294(2)
N1A N2A 1.3917(19)
N2A C1A 1.343(2)
N2A C7A 1.478(2)
N3A C7A 1.429(2)
N3A C8A 1.463(2)
N3A C11A 1.466(2)
N4A C10A 1.461(2)
N4A C9A 1.463(2)
N4A C12A 1.464(2)
C2A C3A 1.436(2)
C3A C4X 1.22(2)
C3A C4A 1.380(3)
C3A S2A 1.7213(18)
C3A S2X 1.759(6)
C4A C5A 1.411(4)
C4A H4AA 0.9300
C5A C6A 1.360(4)
C5A H5AA 0.9300
C6A S2A 1.709(4)
C6A H6AA 0.9300
C4X C5X 1.413(19)
C4X H4XA 0.9300
C5X C6X 1.383(17)
C5X H5XA 0.9300
C6X S2X 1.712(19)
C6X H6XA 0.9300
C7A H7AA 0.9700
C7A H7AB 0.9700
C8A C9A 1.515(3)
C8A H8AA 0.9700
C8A H8AB 0.9700
C9A H9AA 0.9700
C9A H9AB 0.9700
C10A C11A 1.513(2)
C10A H10A 0.9700
C10A H10B 0.9700
C11A H11A 0.9700
C11A H11B 0.9700
C12A C13A 1.510(3)
C12A H12A 0.9700
C12A H12B 0.9700
C13A C14A 1.387(3)
C13A C18A 1.391(3)
C14A C15A 1.388(3)
C14A H14A 0.9300
C15A C16A 1.384(3)
C15A H15A 0.9300
C16A C17A 1.375(4)
C16A H16A 0.9300
C17A C18A 1.384(3)
C17A H17A 0.9300
C18A H18A 0.9300

loop_
_geom_torsion_atom_site_label_1
_geom_torsion_atom_site_label_2
_geom_torsion_atom_site_label_3
_geom_torsion_atom_site_label_4
_geom_torsion
C2B N1B N2B C1B 0.15(19)
C2B N1B N2B C7B 177.93(16)
N1B N2B C1B O1B -0.04(19)
C7B N2B C1B O1B -177.65(16)
N1B N2B C1B S1B 178.23(14)
C7B N2B C1B S1B 0.6(3)
C2B O1B C1B N2B -0.08(18)
C2B O1B C1B S1B -178.50(13)
N2B N1B C2B O1B -0.21(19)
N2B N1B C2B C3B 179.12(17)
C1B O1B C2B N1B 0.19(19)
C1B O1B C2B C3B -179.20(15)
N1B C2B C3B C4Y -3.6(11)
O1B C2B C3B C4Y 175.7(11)
N1B C2B C3B C4B 175.1(2)
O1B C2B C3B C4B -5.6(3)
N1B C2B C3B S2B -6.3(3)
O1B C2B C3B S2B 172.95(12)
N1B C2B C3B S2Y 174.4(2)
O1B C2B C3B S2Y -6.3(3)
C4Y C3B C4B C5B -1.6(10)
C2B C3B C4B C5B 179.5(5)
S2B C3B C4B C5B 0.9(5)
S2Y C3B C4B C5B -176.9(15)
C3B C4B C5B C6B -1.4(10)
C4B C5B C6B S2B 1.3(10)
C5B C6B S2B C3B -0.7(7)
C4Y C3B S2B C6B 13(5)
C4B C3B S2B C6B -0.1(3)
C2B C3B S2B C6B -178.9(3)
S2Y C3B S2B C6B 0.3(3)
C4B C3B C4Y C5Y 4(2)
C2B C3B C4Y C5Y -176.7(18)
S2B C3B C4Y C5Y -163(6)
S2Y C3B C4Y C5Y 5(2)
C3B C4Y C5Y C6Y -3(4)
C4Y C5Y C6Y S2Y -1(4)
C5Y C6Y S2Y C3B 3(3)
C4Y C3B S2Y C6Y -4.6(16)
C4B C3B S2Y C6Y 0.3(17)
C2B C3B S2Y C6Y 177.1(13)
S2B C3B S2Y C6Y -2.1(13)
C11B N3B C7B N2B -68.0(2)
C8B N3B C7B N2B 61.6(2)
C1B N2B C7B N3B -98.4(2)
N1B N2B C7B N3B 84.2(2)
C7B N3B C8B C9B 172.08(15)
C11B N3B C8B C9B -56.94(19)
C12B N4B C9B C8B 177.67(18)
C10B N4B C9B C8B -60.5(2)
N3B C8B C9B N4B 59.0(2)
C9B N4B C10B C11B 60.3(2)
C12B N4B C10B C11B -176.93(19)
C7B N3B C11B C10B -171.68(16)
C8B N3B C11B C10B 56.9(2)
N4B C10B C11B N3B -58.7(2)
C9B N4B C12B C13B -64.3(3)
C10B N4B C12B C13B 174.8(2)
N4B C12B C13B C18B -66.2(3)
N4B C12B C13B C14B 113.6(2)
C18B C13B C14B C15B 0.0(3)
C12B C13B C14B C15B -179.9(2)
C13B C14B C15B C16B 0.3(4)
C14B C15B C16B C17B -0.2(4)
C15B C16B C17B C18B -0.2(4)
C14B C13B C18B C17B -0.3(3)
C12B C13B C18B C17B 179.5(2)
C16B C17B C18B C13B 0.4(4)
C2A N1A N2A C1A -0.09(19)
C2A N1A N2A C7A -175.66(15)
N1A N2A C1A O1A 0.61(18)
C7A N2A C1A O1A 175.86(15)
N1A N2A C1A S1A -179.50(13)
C7A N2A C1A S1A -4.2(3)
C2A O1A C1A N2A -0.86(17)
C2A O1A C1A S1A 179.24(13)
N2A N1A C2A O1A -0.50(18)
N2A N1A C2A C3A 178.47(16)
C1A O1A C2A N1A 0.88(19)
C1A O1A C2A C3A -178.17(15)
N1A C2A C3A C4X -12.6(14)
O1A C2A C3A C4X 166.3(14)
N1A C2A C3A C4A 173.0(2)
O1A C2A C3A C4A -8.1(3)
N1A C2A C3A S2A -6.5(3)
O1A C2A C3A S2A 172.39(12)
N1A C2A C3A S2X 173.9(2)
O1A C2A C3A S2X -7.2(3)
C4X C3A C4A C5A 4.5(11)
C2A C3A C4A C5A -179.9(3)
S2A C3A C4A C5A -0.4(4)
S2X C3A C4A C5A 175.8(14)
C3A C4A C5A C6A -0.4(6)
C4A C5A C6A S2A 1.0(7)
C5A C6A S2A C3A -1.0(5)
C4X C3A S2A C6A -24(5)
C4A C3A S2A C6A 0.8(3)
C2A C3A S2A C6A -179.6(3)
S2X C3A S2A C6A -0.1(3)
C4A C3A C4X C5X -3(3)
C2A C3A C4X C5X -178(3)
S2A C3A C4X C5X 154(7)
S2X C3A C4X C5X -5(4)
C3A C4X C5X C6X 6(6)
C4X C5X C6X S2X -5(6)
C5X C6X S2X C3A 2(4)
C4X C3A S2X C6X 1(2)
C4A C3A S2X C6X -8(2)
C2A C3A S2X C6X 175.9(17)
S2A C3A S2X C6X -3.6(17)
C8A N3A C7A N2A -70.88(19)
C11A N3A C7A N2A 59.11(19)
C1A N2A C7A N3A -98.7(2)
N1A N2A C7A N3A 76.1(2)
C7A N3A C8A C9A -170.33(16)
C11A N3A C8A C9A 57.8(2)
C10A N4A C9A C8A 59.8(2)
C12A N4A C9A C8A -177.65(19)
N3A C8A C9A N4A -58.7(2)
C9A N4A C10A C11A -59.9(2)
C12A N4A C10A C11A 178.73(17)
C7A N3A C11A C10A 170.34(14)
C8A N3A C11A C10A -57.95(18)
N4A C10A C11A N3A 59.00(19)
C10A N4A C12A C13A -64.0(2)
C9A N4A C12A C13A 175.08(19)
N4A C12A C13A C14A -58.2(3)
N4A C12A C13A C18A 123.5(2)
C18A C13A C14A C15A -0.4(3)
C12A C13A C14A C15A -178.7(2)
C13A C14A C15A C16A 0.2(3)
C14A C15A C16A C17A 0.5(3)
C15A C16A C17A C18A -1.0(3)
C16A C17A C18A C13A 0.8(3)
C14A C13A C18A C17A -0.1(3)
C12A C13A C18A C17A 178.27(19)
